data_7026747
loop_
_publ_author_name
'Fondo, Matilde'
'Ocampo, Noelia'
'Garc\'ia-Deibe, Ana M'
'Cano, Joan'
'Sanmart\'in, Jes\'us'

_publ_section_title
;
 One pot-synthesis of chiral Ni6 clusters involving Ni3 subunits: a
 combined structural, magnetic and DFT study.
;
_journal_issue 45
_journal_name_full 'Dalton transactions (Cambridge, England : 2003)'
_journal_page_first 10888
_journal_page_last 10899
_journal_paper_doi 10.1039/c0dt00659a
_journal_volume 39
_journal_year 2010
_chemical_formula_moiety 'C60 H69 N11 Ni6 O16, 2(C H4 O), 2(C2 H3 N), H2 O'
_chemical_formula_sum 'C66 H85 N13 Ni6 O19'
_chemical_formula_weight 1716.73
_chemical_name_systematic
;
?
;
_space_group_IT_number 4
_symmetry_cell_setting monoclinic
_symmetry_space_group_name_Hall 'P 2yb'
_symmetry_space_group_name_H-M 'P 1 21 1'
_atom_sites_solution_hydrogens geom
_atom_sites_solution_primary direct
_atom_sites_solution_secondary difmap
_audit_creation_method SHELXL-97
_cell_angle_alpha 90
_cell_angle_beta 90.772(4)
_cell_angle_gamma 90
_cell_formula_units_Z 2
_cell_length_a 12.765(3)
_cell_length_b 12.792(3)
_cell_length_c 21.443(5)
_cell_measurement_reflns_used 951
_cell_measurement_temperature 100(2)
_cell_measurement_theta_max 26.375
_cell_measurement_theta_min 2.225
_cell_volume 3501.1(14)
_computing_cell_refinement 'BRUKER Smart'
_computing_data_collection 'BRUKER Smart'
_computing_structure_refinement 'SHELXL-97 (Sheldrick, 1997)'
_computing_structure_solution 'SIR-2004 (Burla, 2004)'
_diffrn_ambient_temperature 100(2)
_diffrn_measured_fraction_theta_full 1.000
_diffrn_measured_fraction_theta_max 1.000
_diffrn_measurement_device_type 'Bruker CCD SMART1000 '
_diffrn_measurement_method 'omega and phi scans'
_diffrn_radiation_monochromator graphite
_diffrn_radiation_source 'fine-focus sealed tube'
_diffrn_radiation_type MoK\a
_diffrn_radiation_wavelength 0.71073
_diffrn_reflns_av_R_equivalents 0.0338
_diffrn_reflns_av_sigmaI/netI 0.0609
_diffrn_reflns_limit_h_max 15
_diffrn_reflns_limit_h_min -15
_diffrn_reflns_limit_k_max 15
_diffrn_reflns_limit_k_min -15
_diffrn_reflns_limit_l_max 26
_diffrn_reflns_limit_l_min 0
_diffrn_reflns_number 29609
_diffrn_reflns_theta_full 25.68
_diffrn_reflns_theta_max 25.68
_diffrn_reflns_theta_min 1.60
_diffrn_standards_decay_% 0.15
_exptl_absorpt_coefficient_mu 1.663
_exptl_absorpt_correction_T_max 0.9518
_exptl_absorpt_correction_T_min 0.5087
_exptl_absorpt_correction_type multi-scan
_exptl_absorpt_process_details 'SADABS (Bruker, 2004)'
_exptl_crystal_colour green
_exptl_crystal_density_diffrn 1.628
_exptl_crystal_density_method 'not measured'
_exptl_crystal_description needle
_exptl_crystal_F_000 1784
_exptl_crystal_size_max 0.47
_exptl_crystal_size_mid 0.14
_exptl_crystal_size_min 0.03
_refine_diff_density_max 0.386
_refine_diff_density_min -0.595
_refine_diff_density_rms 0.089
_refine_ls_abs_structure_details 'Flack H D (1983), Acta Cryst. A39, 876-881'
_refine_ls_abs_structure_Flack -0.007(10)
_refine_ls_extinction_method none
_refine_ls_goodness_of_fit_ref 1.051
_refine_ls_hydrogen_treatment mixed
_refine_ls_matrix_type full
_refine_ls_number_parameters 952
_refine_ls_number_reflns 12876
_refine_ls_number_restraints 1
_refine_ls_restrained_S_all 1.051
_refine_ls_R_factor_all 0.0580
_refine_ls_R_factor_gt 0.0379
_refine_ls_shift/su_max 0.001
_refine_ls_shift/su_mean 0.000
_refine_ls_structure_factor_coef Fsqd
_refine_ls_weighting_details 'calc w=1/[\s^2^(Fo^2^)+(0.0257P)^2^+3.8586P] where P=(Fo^2^+2Fc^2^)/3'
_refine_ls_weighting_scheme calc
_refine_ls_wR_factor_gt 0.0722
_refine_ls_wR_factor_ref 0.0805
_reflns_number_gt 10744
_reflns_number_total 12876
_reflns_threshold_expression >2sigma(I)
_cod_data_source_file c0dt00659a.txt
_cod_data_source_block 3_H2O_2MeOH_2MeCN
_cod_depositor_comments
;
The following automatic conversions were performed:

'_symmetry_cell_setting' value 'Monoclinic' changed to 'monoclinic'
according to /home/saulius/struct/CIF-dictionaries/cif_core.dic
dictionary named 'cif_core.dic' version 2.4.2 from 2011-04-26.

Automatic conversion script
Id: cif_fix_values 1891 2012-01-12 08:04:46Z andrius 
;
_cod_original_cell_volume 3501.0(13)
_cod_original_sg_symbol_H-M 'P 21'
_cod_database_code 7026747

loop_
_symmetry_equiv_pos_as_xyz
'x, y, z'
'-x, y+1/2, -z'

loop_
_atom_site_label
_atom_site_type_symbol
_atom_site_fract_x
_atom_site_fract_y
_atom_site_fract_z
_atom_site_U_iso_or_equiv
_atom_site_adp_type
_atom_site_occupancy
_atom_site_symmetry_multiplicity
_atom_site_calc_flag
_atom_site_refinement_flags
Ni11 Ni -0.43617(5) -0.65178(5) -0.62374(3) 0.01254(13) Uani 1 1 d .
Ni12 Ni -0.40658(5) -0.64273(5) -0.76450(3) 0.01276(13) Uani 1 1 d .
Ni13 Ni -0.39172(4) -0.42704(5) -0.63924(3) 0.01196(13) Uani 1 1 d .
Ni21 Ni -0.22981(5) -0.20514(5) -0.85031(3) 0.01325(14) Uani 1 1 d .
Ni22 Ni -0.17232(5) -0.43502(5) -0.83102(3) 0.01274(13) Uani 1 1 d .
Ni23 Ni -0.35326(5) -0.25371(5) -0.73771(3) 0.01185(13) Uani 1 1 d .
N101 N -0.5335(3) -0.7289(3) -0.56779(17) 0.0136(9) Uani 1 1 d .
N102 N -0.4541(3) -0.7251(3) -0.83958(18) 0.0148(9) Uani 1 1 d .
N103 N -0.3640(3) -0.7997(3) -0.63401(18) 0.0141(9) Uani 1 1 d .
N104 N -0.3381(3) -0.7982(3) -0.73956(18) 0.0147(9) Uani 1 1 d .
N201 N -0.1450(3) -0.0802(3) -0.87365(19) 0.0158(9) Uani 1 1 d .
N202 N -0.0519(3) -0.5292(3) -0.85308(19) 0.0172(9) Uani 1 1 d .
N203 N -0.2173(3) -0.2434(3) -0.94575(17) 0.0130(9) Uani 1 1 d .
N204 N -0.1787(3) -0.4178(3) -0.93573(17) 0.0151(9) Uani 1 1 d .
N1 N -0.2711(3) -0.5833(3) -0.82394(19) 0.0153(9) Uani 1 1 d .
N2 N -0.2447(3) -0.6484(4) -0.8610(2) 0.0251(10) Uani 1 1 d .
N3 N -0.2190(5) -0.7125(4) -0.8961(2) 0.0471(15) Uani 1 1 d .
O101 O -0.5112(3) -0.5167(2) -0.60743(15) 0.0163(8) Uani 1 1 d .
O102 O -0.4850(2) -0.5168(2) -0.79799(14) 0.0134(7) Uani 1 1 d .
O103 O -0.5258(2) -0.6747(2) -0.70396(14) 0.0132(7) Uani 1 1 d .
O201 O -0.2409(2) -0.1504(3) -0.76332(14) 0.0162(7) Uani 1 1 d .
O202 O -0.1409(3) -0.4568(3) -0.73936(14) 0.0165(8) Uani 1 1 d .
O203 O -0.0950(2) -0.2922(3) -0.82954(15) 0.0144(8) Uani 1 1 d .
O1H O -0.3523(3) -0.5634(2) -0.68644(15) 0.0134(7) Uani 1 1 d .
O2H O -0.2971(3) -0.3368(3) -0.81370(16) 0.0153(8) Uani 1 1 d .
O3W O -0.2630(2) -0.3448(2) -0.67795(14) 0.0134(7) Uani 1 1 d .
H3W1 H -0.2200 -0.3244 -0.6533 0.016 Uiso 1 1 d R
H3W2 H -0.2183 -0.3763 -0.7010 0.016 Uiso 1 1 d R
O4W O -0.4651(2) -0.3717(2) -0.71987(14) 0.0118(7) Uani 1 1 d .
H4W1 H -0.5177 -0.3365 -0.7158 0.014 Uiso 1 1 d R
H4W2 H -0.4779 -0.4283 -0.7375 0.014 Uiso 1 1 d R
O11 O -0.3314(3) -0.6276(2) -0.54944(15) 0.0170(8) Uani 1 1 d .
O13 O -0.2992(3) -0.4575(2) -0.56200(15) 0.0164(8) Uani 1 1 d .
O23 O -0.4638(2) -0.1781(2) -0.79090(14) 0.0151(7) Uani 1 1 d .
O21 O -0.3722(2) -0.1323(3) -0.87463(15) 0.0164(7) Uani 1 1 d .
O31 O -0.4374(3) -0.2967(3) -0.59466(15) 0.0168(8) Uani 1 1 d .
O33 O -0.4112(3) -0.1705(2) -0.66582(14) 0.0152(8) Uani 1 1 d .
C10 C -0.2915(4) -0.5436(4) -0.5329(2) 0.0165(11) Uani 1 1 d .
C11 C -0.2233(4) -0.5432(4) -0.4744(2) 0.0247(13) Uani 1 1 d .
H11A H -0.2273 -0.6116 -0.4540 0.037 Uiso 1 1 calc R
H11B H -0.2480 -0.4890 -0.4458 0.037 Uiso 1 1 calc R
H11C H -0.1506 -0.5287 -0.4856 0.037 Uiso 1 1 calc R
C20 C -0.4544(4) -0.1342(4) -0.8431(2) 0.0143(10) Uani 1 1 d .
C21 C -0.5514(4) -0.0838(4) -0.8697(2) 0.0171(11) Uani 1 1 d .
H21A H -0.5983 -0.1378 -0.8865 0.026 Uiso 1 1 calc R
H21B H -0.5321 -0.0356 -0.9031 0.026 Uiso 1 1 calc R
H21C H -0.5872 -0.0450 -0.8368 0.026 Uiso 1 1 calc R
C30 C -0.4504(4) -0.2050(4) -0.6158(2) 0.0148(10) Uani 1 1 d .
C31 C -0.5194(4) -0.1334(4) -0.5797(2) 0.0216(12) Uani 1 1 d .
H31A H -0.4761 -0.0824 -0.5570 0.032 Uiso 1 1 calc R
H31B H -0.5602 -0.1743 -0.5499 0.032 Uiso 1 1 calc R
H31C H -0.5671 -0.0967 -0.6084 0.032 Uiso 1 1 calc R
C100 C -0.6058(4) -0.5056(4) -0.5855(2) 0.0142(11) Uani 1 1 d .
C101 C -0.6591(4) -0.4093(4) -0.5919(2) 0.0177(11) Uani 1 1 d .
H101 H -0.6265 -0.3534 -0.6135 0.021 Uiso 1 1 calc R
C102 C -0.7567(4) -0.3946(4) -0.5675(2) 0.0207(12) Uani 1 1 d .
H102 H -0.7901 -0.3287 -0.5724 0.025 Uiso 1 1 calc R
C103 C -0.8084(4) -0.4743(4) -0.5358(2) 0.0228(12) Uani 1 1 d .
H103 H -0.8759 -0.4634 -0.5188 0.027 Uiso 1 1 calc R
C104 C -0.7587(4) -0.5689(4) -0.5298(2) 0.0223(12) Uani 1 1 d .
H104 H -0.7926 -0.6233 -0.5077 0.027 Uiso 1 1 calc R
C105 C -0.6599(4) -0.5885(4) -0.5550(2) 0.0142(11) Uani 1 1 d .
C106 C -0.6183(4) -0.6943(4) -0.5462(2) 0.0159(11) Uani 1 1 d .
H106 H -0.6587 -0.7411 -0.5220 0.019 Uiso 1 1 calc R
C107 C -0.5042(4) -0.8394(4) -0.5570(2) 0.0176(11) Uani 1 1 d .
H10A H -0.5501 -0.8858 -0.5823 0.021 Uiso 1 1 calc R
H10B H -0.5130 -0.8574 -0.5125 0.021 Uiso 1 1 calc R
C108 C -0.3907(4) -0.8546(4) -0.5754(2) 0.0204(12) Uani 1 1 d .
H10C H -0.3446 -0.8286 -0.5413 0.024 Uiso 1 1 calc R
H10D H -0.3769 -0.9303 -0.5805 0.024 Uiso 1 1 calc R
C109 C -0.2482(4) -0.7927(4) -0.6407(2) 0.0198(12) Uani 1 1 d .
H10E H -0.2132 -0.8541 -0.6216 0.024 Uiso 1 1 calc R
H10F H -0.2207 -0.7285 -0.6207 0.024 Uiso 1 1 calc R
C110 C -0.2310(4) -0.7902(4) -0.7115(2) 0.0173(11) Uani 1 1 d .
H11D H -0.1968 -0.7241 -0.7241 0.021 Uiso 1 1 calc R
H11E H -0.1868 -0.8496 -0.7247 0.021 Uiso 1 1 calc R
C111 C -0.3365(4) -0.8578(4) -0.7989(2) 0.0190(11) Uani 1 1 d .
H11F H -0.3308 -0.9334 -0.7896 0.023 Uiso 1 1 calc R
H11G H -0.2742 -0.8371 -0.8230 0.023 Uiso 1 1 calc R
C112 C -0.4342(4) -0.8380(4) -0.8375(2) 0.0210(12) Uani 1 1 d .
H11H H -0.4248 -0.8652 -0.8803 0.025 Uiso 1 1 calc R
H11I H -0.4946 -0.8745 -0.8189 0.025 Uiso 1 1 calc R
C113 C -0.4859(4) -0.6856(4) -0.8919(2) 0.0157(11) Uani 1 1 d .
H113 H -0.4931 -0.7324 -0.9261 0.019 Uiso 1 1 calc R
C114 C -0.5120(4) -0.5768(4) -0.9036(2) 0.0162(11) Uani 1 1 d .
C115 C -0.5408(4) -0.5509(4) -0.9645(2) 0.0195(11) Uani 1 1 d .
H115 H -0.5386 -0.6035 -0.9957 0.023 Uiso 1 1 calc R
C116 C -0.5722(4) -0.4519(4) -0.9810(2) 0.0194(12) Uani 1 1 d .
H116 H -0.5921 -0.4364 -1.0229 0.023 Uiso 1 1 calc R
C117 C -0.5745(4) -0.3745(4) -0.9352(2) 0.0179(11) Uani 1 1 d .
H117 H -0.5963 -0.3056 -0.9457 0.022 Uiso 1 1 calc R
C118 C -0.5452(4) -0.3977(4) -0.8746(2) 0.0162(11) Uani 1 1 d .
H118 H -0.5475 -0.3439 -0.8440 0.019 Uiso 1 1 calc R
C119 C -0.5117(3) -0.4994(4) -0.8562(2) 0.0128(10) Uani 1 1 d .
C120 C -0.3970(4) -0.8565(4) -0.6908(2) 0.0123(10) Uani 1 1 d .
H120 H -0.3694 -0.9296 -0.6885 0.015 Uiso 1 1 calc R
C121 C -0.5134(4) -0.8607(4) -0.7010(2) 0.0146(11) Uani 1 1 d .
C122 C -0.5639(4) -0.9581(4) -0.7032(2) 0.0168(11) Uani 1 1 d .
H122 H -0.5234 -1.0203 -0.7040 0.020 Uiso 1 1 calc R
C123 C -0.6718(4) -0.9645(4) -0.7042(2) 0.0229(12) Uani 1 1 d .
H123 H -0.7057 -1.0306 -0.7057 0.028 Uiso 1 1 calc R
C124 C -0.7299(4) -0.8733(4) -0.7031(2) 0.0221(12) Uani 1 1 d .
H124 H -0.8042 -0.8773 -0.7022 0.027 Uiso 1 1 calc R
C125 C -0.6820(4) -0.7762(4) -0.7033(2) 0.0180(11) Uani 1 1 d .
H125 H -0.7235 -0.7145 -0.7031 0.022 Uiso 1 1 calc R
C126 C -0.5736(4) -0.7687(4) -0.7038(2) 0.0127(10) Uani 1 1 d .
C200 C -0.1691(4) -0.0942(4) -0.7339(2) 0.0150(11) Uani 1 1 d .
C201 C -0.1664(4) -0.0880(4) -0.6686(2) 0.0210(12) Uani 1 1 d .
H201 H -0.2196 -0.1218 -0.6455 0.025 Uiso 1 1 calc R
C202 C -0.0886(4) -0.0341(4) -0.6369(2) 0.0244(13) Uani 1 1 d .
H202 H -0.0876 -0.0334 -0.5926 0.029 Uiso 1 1 calc R
C203 C -0.0114(4) 0.0194(4) -0.6695(3) 0.0287(14) Uani 1 1 d .
H203 H 0.0429 0.0554 -0.6478 0.034 Uiso 1 1 calc R
C204 C -0.0151(4) 0.0192(4) -0.7335(3) 0.0236(12) Uani 1 1 d .
H204 H 0.0365 0.0571 -0.7556 0.028 Uiso 1 1 calc R
C205 C -0.0931(4) -0.0355(4) -0.7674(2) 0.0177(11) Uani 1 1 d .
C206 C -0.0888(4) -0.0286(4) -0.8348(2) 0.0184(11) Uani 1 1 d .
H206 H -0.0396 0.0190 -0.8517 0.022 Uiso 1 1 calc R
C207 C -0.1272(4) -0.0693(4) -0.9408(2) 0.0205(12) Uani 1 1 d .
H20A H -0.0544 -0.0899 -0.9505 0.025 Uiso 1 1 calc R
H20B H -0.1372 0.0045 -0.9535 0.025 Uiso 1 1 calc R
C208 C -0.2044(4) -0.1391(4) -0.9761(2) 0.0177(11) Uani 1 1 d .
H20C H -0.2733 -0.1038 -0.9786 0.021 Uiso 1 1 calc R
H20D H -0.1794 -0.1493 -1.0192 0.021 Uiso 1 1 calc R
C209 C -0.3120(4) -0.2975(4) -0.9713(2) 0.0178(11) Uani 1 1 d .
H20E H -0.3216 -0.2826 -1.0163 0.021 Uiso 1 1 calc R
H20F H -0.3757 -0.2757 -0.9489 0.021 Uiso 1 1 calc R
C210 C -0.2883(4) -0.4140(4) -0.9602(2) 0.0171(11) Uani 1 1 d .
H21D H -0.3373 -0.4439 -0.9296 0.021 Uiso 1 1 calc R
H21E H -0.2948 -0.4539 -0.9996 0.021 Uiso 1 1 calc R
C211 C -0.1213(4) -0.5104(4) -0.9590(2) 0.0198(12) Uani 1 1 d .
H21F H -0.0991 -0.4971 -1.0023 0.024 Uiso 1 1 calc R
H21G H -0.1690 -0.5715 -0.9596 0.024 Uiso 1 1 calc R
C212 C -0.0251(4) -0.5361(4) -0.9189(2) 0.0184(11) Uani 1 1 d .
H21H H -0.0003 -0.6075 -0.9285 0.022 Uiso 1 1 calc R
H21I H 0.0321 -0.4863 -0.9282 0.022 Uiso 1 1 calc R
C213 C -0.0088(4) -0.5958(4) -0.8160(2) 0.0155(11) Uani 1 1 d .
H213 H 0.0347 -0.6472 -0.8344 0.019 Uiso 1 1 calc R
C214 C -0.0197(4) -0.6003(4) -0.7491(2) 0.0150(11) Uani 1 1 d .
C215 C 0.0391(4) -0.6766(4) -0.7174(2) 0.0204(12) Uani 1 1 d .
H215 H 0.0809 -0.7232 -0.7410 0.024 Uiso 1 1 calc R
C216 C 0.0390(4) -0.6868(4) -0.6535(2) 0.0229(12) Uani 1 1 d .
H216 H 0.0794 -0.7397 -0.6334 0.027 Uiso 1 1 calc R
C217 C -0.0212(4) -0.6188(4) -0.6191(2) 0.0237(12) Uani 1 1 d .
H217 H -0.0208 -0.6236 -0.5749 0.028 Uiso 1 1 calc R
C218 C -0.0823(4) -0.5435(4) -0.6486(2) 0.0172(11) Uani 1 1 d .
H218 H -0.1251 -0.4996 -0.6239 0.021 Uiso 1 1 calc R
C219 C -0.0831(4) -0.5297(4) -0.7139(2) 0.0145(11) Uani 1 1 d .
C220 C -0.1333(4) -0.3184(4) -0.9594(2) 0.0154(11) Uani 1 1 d .
H220 H -0.1276 -0.3242 -1.0057 0.018 Uiso 1 1 calc R
C221 C -0.0276(4) -0.2928(4) -0.9334(2) 0.0155(11) Uani 1 1 d .
C222 C 0.0572(4) -0.2825(4) -0.9726(2) 0.0200(12) Uani 1 1 d .
H222 H 0.0467 -0.2896 -1.0163 0.024 Uiso 1 1 calc R
C223 C 0.1571(4) -0.2620(5) -0.9494(3) 0.0277(13) Uani 1 1 d .
H223 H 0.2148 -0.2547 -0.9766 0.033 Uiso 1 1 calc R
C224 C 0.1702(4) -0.2525(5) -0.8853(3) 0.0316(14) Uani 1 1 d .
H224 H 0.2384 -0.2401 -0.8686 0.038 Uiso 1 1 calc R
C225 C 0.0878(4) -0.2604(5) -0.8452(3) 0.0266(13) Uani 1 1 d .
H225 H 0.0996 -0.2513 -0.8016 0.032 Uiso 1 1 calc R
C226 C -0.0139(4) -0.2818(4) -0.8678(2) 0.0179(11) Uani 1 1 d .
H1H H -0.276(4) -0.569(4) -0.685(2) 0.020(14) Uiso 1 1 d .
H2H H -0.348(5) -0.361(5) -0.831(3) 0.033(19) Uiso 1 1 d .
N1S N -0.2446(4) -0.1388(6) -0.1535(3) 0.0600(18) Uani 1 1 d .
C10S C -0.2595(5) -0.0772(6) -0.1940(3) 0.0422(17) Uani 1 1 d .
C11S C -0.2754(5) -0.0055(5) -0.2455(3) 0.0487(19) Uani 1 1 d .
H11J H -0.2147 -0.0082 -0.2730 0.073 Uiso 1 1 calc R
H11K H -0.2835 0.0656 -0.2293 0.073 Uiso 1 1 calc R
H11L H -0.3386 -0.0254 -0.2690 0.073 Uiso 1 1 calc R
N2S N -0.1767(5) -0.6866(5) -0.3269(3) 0.0597(18) Uani 1 1 d .
C20S C -0.1068(6) -0.7310(6) -0.3226(3) 0.051(2) Uani 1 1 d .
C21S C -0.0116(6) -0.7929(6) -0.3173(4) 0.068(2) Uani 1 1 d .
H21J H 0.0201 -0.7827 -0.2758 0.102 Uiso 1 1 calc R
H21K H 0.0379 -0.7708 -0.3492 0.102 Uiso 1 1 calc R
H21L H -0.0286 -0.8670 -0.3231 0.102 Uiso 1 1 calc R
O1S O -0.8254(3) -0.7899(3) -0.43984(16) 0.0216(8) Uani 1 1 d .
H1S H -0.7858 -0.8399 -0.4492 0.032 Uiso 1 1 calc R
C1S C -0.9228(5) -0.8008(5) -0.4723(3) 0.0397(16) Uani 1 1 d .
H1S1 H -0.9594 -0.8629 -0.4570 0.060 Uiso 1 1 calc R
H1S2 H -0.9101 -0.8085 -0.5170 0.060 Uiso 1 1 calc R
H1S3 H -0.9659 -0.7387 -0.4652 0.060 Uiso 1 1 calc R
O2S O -0.1402(4) -0.3424(5) -0.1285(3) 0.0759(17) Uiso 1 1 d .
H2S H -0.1709 -0.2853 -0.1222 0.114 Uiso 1 1 calc R
C2S C -0.2153(6) -0.4229(7) -0.1357(4) 0.074(2) Uiso 1 1 d .
H2S1 H -0.1859 -0.4888 -0.1201 0.110 Uiso 1 1 calc R
H2S2 H -0.2341 -0.4304 -0.1799 0.110 Uiso 1 1 calc R
H2S3 H -0.2780 -0.4053 -0.1120 0.110 Uiso 1 1 calc R
O1W O -0.6400(4) -1.2557(4) -0.7352(2) 0.0357(11) Uani 1 1 d .
H1W1 H -0.609(6) -1.213(6) -0.745(4) 0.06(3) Uiso 1 1 d .
H1W2 H -0.712(4) -1.240(4) -0.715(2) 0.015(13) Uiso 1 1 d .

loop_
_atom_site_aniso_label
_atom_site_aniso_U_11
_atom_site_aniso_U_22
_atom_site_aniso_U_33
_atom_site_aniso_U_23
_atom_site_aniso_U_13
_atom_site_aniso_U_12
Ni11 0.0167(3) 0.0099(3) 0.0111(3) 0.0005(3) 0.0018(2) 0.0001(3)
Ni12 0.0175(3) 0.0103(3) 0.0106(3) -0.0010(3) 0.0016(2) 0.0000(3)
Ni13 0.0154(3) 0.0096(3) 0.0108(3) -0.0001(3) 0.0020(2) 0.0000(3)
Ni21 0.0151(3) 0.0126(3) 0.0121(3) 0.0009(3) 0.0034(3) -0.0006(3)
Ni22 0.0137(3) 0.0136(3) 0.0109(3) -0.0001(3) 0.0021(2) 0.0018(3)
Ni23 0.0145(3) 0.0102(3) 0.0110(3) 0.0013(3) 0.0028(3) 0.0008(3)
N101 0.019(2) 0.012(2) 0.009(2) 0.0005(17) -0.0004(17) -0.0038(17)
N102 0.022(2) 0.010(2) 0.013(2) -0.0011(17) 0.0030(18) 0.0000(17)
N103 0.016(2) 0.012(2) 0.015(2) -0.0001(17) 0.0000(17) 0.0000(18)
N104 0.017(2) 0.015(2) 0.013(2) 0.0004(17) 0.0052(17) -0.0005(18)
N201 0.013(2) 0.015(2) 0.019(2) 0.0075(18) 0.0055(18) 0.0024(18)
N202 0.017(2) 0.015(2) 0.019(2) -0.0015(19) 0.0025(19) 0.0002(19)
N203 0.013(2) 0.017(2) 0.0091(19) 0.0028(17) 0.0033(16) -0.0028(17)
N204 0.014(2) 0.017(2) 0.014(2) 0.0024(19) 0.0037(16) -0.0015(19)
N1 0.017(2) 0.014(2) 0.014(2) -0.0048(18) 0.0030(18) 0.0019(18)
N2 0.031(3) 0.022(2) 0.024(2) -0.001(2) 0.011(2) -0.011(2)
N3 0.074(4) 0.025(3) 0.043(3) -0.014(3) 0.040(3) -0.016(3)
O101 0.019(2) 0.0127(18) 0.0174(18) -0.0021(14) 0.0046(15) -0.0017(15)
O102 0.0187(18) 0.0120(18) 0.0094(17) 0.0016(14) -0.0013(14) 0.0013(14)
O103 0.0179(17) 0.0096(18) 0.0120(17) -0.0003(13) 0.0023(14) 0.0000(13)
O201 0.0187(17) 0.0139(17) 0.0160(17) 0.0003(16) 0.0031(14) -0.0067(16)
O202 0.0184(18) 0.020(2) 0.0113(17) -0.0006(14) 0.0012(14) 0.0066(15)
O203 0.0127(18) 0.0180(19) 0.0125(18) -0.0014(14) 0.0043(14) -0.0013(15)
O1H 0.0154(19) 0.0125(19) 0.0125(18) -0.0010(14) 0.0020(14) 0.0000(14)
O2H 0.0127(19) 0.017(2) 0.0159(19) -0.0004(15) -0.0002(16) -0.0021(15)
O3W 0.0160(18) 0.0152(18) 0.0090(17) -0.0026(14) 0.0019(14) 0.0008(15)
O4W 0.0174(18) 0.0045(16) 0.0135(17) -0.0027(13) -0.0007(14) 0.0037(13)
O11 0.0256(19) 0.0110(19) 0.0145(17) 0.0008(14) 0.0004(14) -0.0019(15)
O13 0.0228(19) 0.0151(19) 0.0112(17) 0.0014(14) -0.0004(14) 0.0006(14)
O23 0.0190(18) 0.0122(18) 0.0143(17) 0.0051(14) 0.0055(14) 0.0039(14)
O21 0.0165(17) 0.0156(19) 0.0171(17) 0.0027(15) 0.0023(14) 0.0025(15)
O31 0.025(2) 0.0107(18) 0.0150(18) -0.0010(14) 0.0052(15) 0.0016(15)
O33 0.0252(19) 0.0084(18) 0.0120(17) 0.0001(13) 0.0053(14) 0.0009(14)
C10 0.016(3) 0.019(3) 0.014(3) -0.001(2) 0.003(2) 0.000(2)
C11 0.031(3) 0.024(3) 0.019(3) 0.005(2) -0.008(2) -0.002(2)
C20 0.017(3) 0.010(3) 0.016(2) 0.001(2) 0.000(2) -0.002(2)
C21 0.018(3) 0.016(3) 0.016(3) 0.002(2) -0.004(2) -0.001(2)
C30 0.017(3) 0.012(2) 0.016(3) 0.001(2) 0.002(2) 0.000(2)
C31 0.031(3) 0.014(3) 0.021(3) 0.002(2) 0.009(2) 0.008(2)
C100 0.015(3) 0.017(3) 0.010(2) -0.004(2) 0.001(2) -0.002(2)
C101 0.023(3) 0.017(3) 0.013(2) 0.004(2) 0.004(2) -0.002(2)
C102 0.024(3) 0.016(3) 0.022(3) 0.001(2) -0.002(2) 0.005(2)
C103 0.012(3) 0.029(3) 0.028(3) 0.002(2) 0.006(2) 0.007(2)
C104 0.021(3) 0.020(3) 0.026(3) 0.004(2) 0.002(2) -0.006(2)
C105 0.015(3) 0.014(3) 0.014(3) 0.003(2) -0.002(2) 0.001(2)
C106 0.015(3) 0.017(3) 0.016(3) 0.005(2) 0.003(2) -0.006(2)
C107 0.026(3) 0.011(3) 0.016(3) -0.001(2) 0.004(2) 0.001(2)
C108 0.031(3) 0.013(3) 0.018(3) 0.003(2) -0.002(2) 0.001(2)
C109 0.014(3) 0.018(3) 0.028(3) -0.003(2) -0.002(2) 0.004(2)
C110 0.012(2) 0.017(3) 0.024(3) 0.000(2) 0.005(2) 0.002(2)
C111 0.028(3) 0.014(3) 0.015(3) -0.002(2) 0.005(2) 0.005(2)
C112 0.040(3) 0.012(3) 0.012(3) -0.003(2) 0.002(2) -0.004(2)
C113 0.018(3) 0.017(3) 0.012(2) -0.005(2) 0.001(2) -0.002(2)
C114 0.017(3) 0.018(3) 0.013(3) -0.001(2) 0.002(2) -0.002(2)
C115 0.020(3) 0.025(3) 0.014(3) -0.003(2) -0.002(2) -0.004(2)
C116 0.017(3) 0.026(3) 0.015(3) 0.006(2) -0.001(2) 0.000(2)
C117 0.014(3) 0.020(3) 0.020(3) 0.006(2) -0.001(2) -0.003(2)
C118 0.016(3) 0.018(3) 0.015(3) 0.002(2) 0.005(2) 0.003(2)
C119 0.006(2) 0.019(3) 0.013(2) 0.001(2) 0.0011(19) -0.003(2)
C120 0.019(3) 0.009(2) 0.009(2) 0.001(2) 0.004(2) 0.001(2)
C121 0.017(3) 0.017(3) 0.010(2) 0.000(2) 0.007(2) 0.002(2)
C122 0.027(3) 0.009(3) 0.014(3) -0.0015(19) 0.003(2) 0.004(2)
C123 0.029(3) 0.015(3) 0.026(3) -0.005(2) -0.001(2) -0.008(2)
C124 0.019(3) 0.024(3) 0.024(3) 0.002(2) 0.001(2) -0.004(2)
C125 0.019(3) 0.012(3) 0.022(3) 0.002(2) -0.001(2) 0.005(2)
C126 0.020(3) 0.010(3) 0.008(2) 0.0007(19) 0.0027(19) -0.002(2)
C200 0.016(3) 0.010(3) 0.018(3) -0.002(2) 0.001(2) 0.006(2)
C201 0.027(3) 0.016(3) 0.020(3) 0.000(2) -0.001(2) -0.004(2)
C202 0.032(3) 0.026(3) 0.016(3) -0.006(2) -0.001(2) -0.002(3)
C203 0.031(3) 0.030(3) 0.025(3) -0.003(3) -0.006(3) -0.010(3)
C204 0.021(3) 0.023(3) 0.027(3) -0.002(2) 0.005(2) -0.008(2)
C205 0.018(3) 0.015(3) 0.021(3) 0.003(2) 0.004(2) -0.001(2)
C206 0.021(3) 0.013(3) 0.022(3) -0.003(2) 0.007(2) -0.004(2)
C207 0.029(3) 0.017(3) 0.016(3) 0.004(2) 0.003(2) -0.002(2)
C208 0.020(3) 0.018(3) 0.015(2) 0.007(2) -0.001(2) 0.001(2)
C209 0.017(3) 0.022(3) 0.015(3) 0.001(2) -0.001(2) 0.001(2)
C210 0.020(3) 0.021(3) 0.011(2) 0.001(2) 0.005(2) -0.001(2)
C211 0.030(3) 0.014(3) 0.016(3) -0.005(2) 0.003(2) -0.002(2)
C212 0.023(3) 0.017(3) 0.015(3) 0.000(2) 0.007(2) 0.005(2)
C213 0.013(3) 0.017(3) 0.017(3) -0.001(2) 0.003(2) 0.002(2)
C214 0.016(3) 0.013(3) 0.016(3) -0.001(2) 0.003(2) -0.001(2)
C215 0.015(3) 0.020(3) 0.026(3) 0.002(2) 0.001(2) 0.005(2)
C216 0.014(3) 0.027(3) 0.027(3) 0.008(2) -0.006(2) 0.005(2)
C217 0.029(3) 0.026(3) 0.016(3) 0.005(2) -0.003(2) 0.000(2)
C218 0.018(3) 0.016(3) 0.018(3) -0.003(2) 0.004(2) 0.005(2)
C219 0.009(3) 0.014(3) 0.020(3) 0.000(2) -0.004(2) -0.002(2)
C220 0.015(3) 0.023(3) 0.009(3) 0.000(2) 0.005(2) 0.001(2)
C221 0.012(2) 0.015(3) 0.020(3) 0.000(2) 0.001(2) 0.003(2)
C222 0.020(3) 0.023(3) 0.017(3) 0.007(2) 0.005(2) 0.005(2)
C223 0.017(3) 0.042(4) 0.024(3) 0.010(3) 0.007(2) 0.002(3)
C224 0.016(3) 0.051(4) 0.028(3) 0.007(3) 0.001(2) -0.010(3)
C225 0.016(3) 0.041(3) 0.023(3) 0.002(3) -0.004(2) -0.001(3)
C226 0.017(3) 0.015(3) 0.022(3) 0.003(2) 0.002(2) 0.003(2)
N1S 0.028(3) 0.101(6) 0.051(4) -0.016(4) 0.005(3) 0.006(4)
C10S 0.021(3) 0.064(5) 0.042(4) -0.017(4) 0.013(3) 0.006(3)
C11S 0.032(4) 0.035(4) 0.079(6) -0.009(4) 0.011(4) 0.012(3)
N2S 0.064(4) 0.050(4) 0.066(5) -0.006(3) 0.016(4) -0.004(4)
C20S 0.059(5) 0.051(5) 0.042(4) 0.002(4) -0.009(4) -0.013(4)
C21S 0.076(6) 0.047(5) 0.081(6) 0.005(4) 0.014(5) 0.013(4)
O1S 0.0218(19) 0.020(2) 0.023(2) 0.0032(16) -0.0024(16) 0.0033(16)
C1S 0.031(3) 0.041(4) 0.047(4) 0.015(3) -0.016(3) 0.006(3)
O1W 0.031(3) 0.025(2) 0.051(3) 0.008(2) 0.007(2) 0.005(2)

loop_
_atom_type_symbol
_atom_type_description
_atom_type_scat_dispersion_real
_atom_type_scat_dispersion_imag
_atom_type_scat_source
C C 0.0033 0.0016 'International Tables Vol C Tables 4.2.6.8 and 6.1.1.4'
H H 0.0000 0.0000 'International Tables Vol C Tables 4.2.6.8 and 6.1.1.4'
N N 0.0061 0.0033 'International Tables Vol C Tables 4.2.6.8 and 6.1.1.4'
O O 0.0106 0.0060 'International Tables Vol C Tables 4.2.6.8 and 6.1.1.4'
Ni Ni 0.3393 1.1124 'International Tables Vol C Tables 4.2.6.8 and 6.1.1.4'

loop_
_geom_angle_atom_site_label_1
_geom_angle_atom_site_label_2
_geom_angle_atom_site_label_3
_geom_angle
N101 Ni11 O101 91.05(15)
N101 Ni11 O1H 172.76(15)
O101 Ni11 O1H 83.99(13)
N101 Ni11 O103 95.02(14)
O101 Ni11 O103 90.39(13)
O1H Ni11 O103 79.78(13)
N101 Ni11 O11 90.69(14)
O101 Ni11 O11 92.38(13)
O1H Ni11 O11 94.78(13)
O103 Ni11 O11 173.60(13)
N101 Ni11 N103 84.03(16)
O101 Ni11 N103 174.91(15)
O1H Ni11 N103 101.03(14)
O103 Ni11 N103 91.33(14)
O11 Ni11 N103 86.39(14)
N101 Ni11 Ni13 132.11(12)
O101 Ni11 Ni13 43.46(9)
O1H Ni11 Ni13 44.89(9)
O103 Ni11 Ni13 98.58(9)
O11 Ni11 Ni13 79.60(9)
N103 Ni11 Ni13 140.78(11)
N102 Ni12 O102 89.45(14)
N102 Ni12 O103 100.59(14)
O102 Ni12 O103 90.89(12)
N102 Ni12 O1H 177.25(15)
O102 Ni12 O1H 93.19(13)
O103 Ni12 O1H 80.18(13)
N102 Ni12 N104 80.68(15)
O102 Ni12 N104 169.64(14)
O103 Ni12 N104 87.84(13)
O1H Ni12 N104 96.73(14)
N102 Ni12 N1 87.14(15)
O102 Ni12 N1 84.95(14)
O103 Ni12 N1 171.21(14)
O1H Ni12 N1 92.30(14)
N104 Ni12 N1 97.63(14)
O31 Ni13 O101 94.83(13)
O31 Ni13 O13 86.65(13)
O101 Ni13 O13 92.76(13)
O31 Ni13 O4W 89.02(13)
O101 Ni13 O4W 98.01(13)
O13 Ni13 O4W 168.69(13)
O31 Ni13 O1H 177.12(14)
O101 Ni13 O1H 82.98(13)
O13 Ni13 O1H 95.32(13)
O4W Ni13 O1H 89.42(13)
O31 Ni13 O3W 90.34(13)
O101 Ni13 O3W 174.77(13)
O13 Ni13 O3W 88.29(13)
O4W Ni13 O3W 81.29(12)
O1H Ni13 O3W 91.82(13)
O31 Ni13 Ni11 134.14(10)
O101 Ni13 Ni11 42.80(9)
O13 Ni13 Ni11 80.44(9)
O4W Ni13 Ni11 109.89(9)
O1H Ni13 Ni11 44.47(9)
O3W Ni13 Ni11 132.55(9)
N201 Ni21 O201 89.94(15)
N201 Ni21 O2H 169.64(16)
O201 Ni21 O2H 83.99(13)
N201 Ni21 O203 91.84(14)
O201 Ni21 O203 93.23(13)
O2H Ni21 O203 80.16(13)
N201 Ni21 O21 93.03(15)
O201 Ni21 O21 90.24(13)
O2H Ni21 O21 95.38(14)
O203 Ni21 O21 174.02(13)
N201 Ni21 N203 83.93(16)
O201 Ni21 N203 172.88(15)
O2H Ni21 N203 102.60(15)
O203 Ni21 N203 90.59(14)
O21 Ni21 N203 86.49(14)
N201 Ni21 Ni23 131.83(12)
O201 Ni21 Ni23 43.03(9)
O2H Ni21 Ni23 44.52(10)
O203 Ni21 Ni23 99.19(9)
O21 Ni21 Ni23 80.08(9)
N203 Ni21 Ni23 142.00(11)
N202 Ni22 O202 90.23(15)
N202 Ni22 O2H 176.77(16)
O202 Ni22 O2H 93.00(13)
N202 Ni22 O203 99.51(16)
O202 Ni22 O203 91.06(13)
O2H Ni22 O203 80.24(14)
N202 Ni22 N204 80.92(16)
O202 Ni22 N204 170.32(14)
O2H Ni22 N204 95.85(14)
O203 Ni22 N204 86.59(14)
N202 Ni22 N1 86.72(16)
O202 Ni22 N1 85.59(14)
O2H Ni22 N1 93.73(15)
O203 Ni22 N1 172.95(14)
N204 Ni22 N1 97.72(15)
O33 Ni23 O201 97.48(13)
O33 Ni23 O23 85.37(13)
O201 Ni23 O23 91.47(13)
O33 Ni23 O3W 91.75(13)
O201 Ni23 O3W 98.31(13)
O23 Ni23 O3W 170.09(13)
O33 Ni23 O2H 178.09(14)
O201 Ni23 O2H 82.48(13)
O23 Ni23 O2H 92.72(13)
O3W Ni23 O2H 90.15(13)
O33 Ni23 O4W 89.05(12)
O201 Ni23 O4W 173.46(13)
O23 Ni23 O4W 88.65(12)
O3W Ni23 O4W 81.81(12)
O2H Ni23 O4W 90.98(13)
O33 Ni23 Ni21 135.56(9)
O201 Ni23 Ni21 42.19(9)
O23 Ni23 Ni21 79.47(9)
O3W Ni23 Ni21 108.93(9)
O2H Ni23 Ni21 43.74(10)
O4W Ni23 Ni21 131.57(9)
C106 N101 C107 119.6(4)
C106 N101 Ni11 126.1(3)
C107 N101 Ni11 114.0(3)
C113 N102 C112 117.6(4)
C113 N102 Ni12 125.4(3)
C112 N102 Ni12 116.2(3)
C120 N103 C108 113.7(4)
C120 N103 C109 102.9(4)
C108 N103 C109 110.4(4)
C120 N103 Ni11 114.0(3)
C108 N103 Ni11 103.3(3)
C109 N103 Ni11 112.9(3)
C111 N104 C110 111.0(4)
C111 N104 C120 110.9(4)
C110 N104 C120 102.7(4)
C111 N104 Ni12 105.2(3)
C110 N104 Ni12 112.9(3)
C120 N104 Ni12 114.4(3)
C206 N201 C207 119.9(4)
C206 N201 Ni21 123.5(4)
C207 N201 Ni21 114.4(3)
C213 N202 C212 117.0(4)
C213 N202 Ni22 125.0(3)
C212 N202 Ni22 116.9(3)
C220 N203 C209 102.3(4)
C220 N203 C208 114.3(4)
C209 N203 C208 110.4(4)
C220 N203 Ni21 114.1(3)
C209 N203 Ni21 113.1(3)
C208 N203 Ni21 103.1(3)
C211 N204 C220 111.8(4)
C211 N204 C210 112.0(4)
C220 N204 C210 102.7(4)
C211 N204 Ni22 104.2(3)
C220 N204 Ni22 114.4(3)
C210 N204 Ni22 112.1(3)
N2 N1 Ni22 111.8(3)
N2 N1 Ni12 111.0(3)
Ni22 N1 Ni12 137.21(19)
N3 N2 N1 178.8(6)
C100 O101 Ni11 126.9(3)
C100 O101 Ni13 139.3(3)
Ni11 O101 Ni13 93.73(14)
C119 O102 Ni12 126.5(3)
C126 O103 Ni12 121.3(3)
C126 O103 Ni11 111.6(3)
Ni12 O103 Ni11 95.21(13)
C200 O201 Ni21 125.4(3)
C200 O201 Ni23 135.6(3)
Ni21 O201 Ni23 94.78(13)
C219 O202 Ni22 127.5(3)
C226 O203 Ni22 116.8(3)
C226 O203 Ni21 117.3(3)
Ni22 O203 Ni21 94.32(13)
Ni11 O1H Ni12 95.01(14)
Ni11 O1H Ni13 90.64(13)
Ni12 O1H Ni13 136.35(18)
Ni11 O1H H1H 118(3)
Ni12 O1H H1H 108(3)
Ni13 O1H H1H 107(3)
Ni21 O2H Ni22 95.87(14)
Ni21 O2H Ni23 91.74(14)
Ni22 O2H Ni23 136.53(19)
Ni21 O2H H2H 119(4)
Ni22 O2H H2H 108(4)
Ni23 O2H H2H 106(4)
Ni23 O3W Ni13 95.37(13)
Ni23 O3W H3W1 126.7
Ni13 O3W H3W1 115.4
Ni23 O3W H3W2 106.0
Ni13 O3W H3W2 120.9
H3W1 O3W H3W2 94.4
Ni13 O4W Ni23 95.51(13)
Ni13 O4W H4W1 117.5
Ni23 O4W H4W1 100.6
Ni13 O4W H4W2 99.6
Ni23 O4W H4W2 131.9
H4W1 O4W H4W2 111.8
C10 O11 Ni11 127.2(3)
C10 O13 Ni13 126.9(3)
C20 O23 Ni23 129.3(3)
C20 O21 Ni21 125.7(3)
C30 O31 Ni13 129.3(3)
C30 O33 Ni23 127.8(3)
O11 C10 O13 125.6(4)
O11 C10 C11 118.0(5)
O13 C10 C11 116.3(4)
C10 C11 H11A 109.5
C10 C11 H11B 109.5
H11A C11 H11B 109.5
C10 C11 H11C 109.5
H11A C11 H11C 109.5
H11B C11 H11C 109.5
O21 C20 O23 125.2(4)
O21 C20 C21 118.5(4)
O23 C20 C21 116.2(4)
C20 C21 H21A 109.5
C20 C21 H21B 109.5
H21A C21 H21B 109.5
C20 C21 H21C 109.5
H21A C21 H21C 109.5
H21B C21 H21C 109.5
O31 C30 O33 125.0(4)
O31 C30 C31 117.1(4)
O33 C30 C31 117.8(4)
C30 C31 H31A 109.5
C30 C31 H31B 109.5
H31A C31 H31B 109.5
C30 C31 H31C 109.5
H31A C31 H31C 109.5
H31B C31 H31C 109.5
O101 C100 C101 120.3(4)
O101 C100 C105 122.5(4)
C101 C100 C105 117.2(4)
C102 C101 C100 121.4(4)
C102 C101 H101 119.3
C100 C101 H101 119.3
C101 C102 C103 121.6(5)
C101 C102 H102 119.2
C103 C102 H102 119.2
C104 C103 C102 118.0(5)
C104 C103 H103 121.0
C102 C103 H103 121.0
C103 C104 C105 122.7(5)
C103 C104 H104 118.7
C105 C104 H104 118.7
C104 C105 C100 119.1(4)
C104 C105 C106 116.3(4)
C100 C105 C106 124.6(4)
N101 C106 C105 126.0(4)
N101 C106 H106 117.0
C105 C106 H106 117.0
N101 C107 C108 108.8(4)
N101 C107 H10A 109.9
C108 C107 H10A 109.9
N101 C107 H10B 109.9
C108 C107 H10B 109.9
H10A C107 H10B 108.3
N103 C108 C107 112.9(4)
N103 C108 H10C 109.0
C107 C108 H10C 109.0
N103 C108 H10D 109.0
C107 C108 H10D 109.0
H10C C108 H10D 107.8
N103 C109 C110 104.6(4)
N103 C109 H10E 110.8
C110 C109 H10E 110.8
N103 C109 H10F 110.8
C110 C109 H10F 110.8
H10E C109 H10F 108.9
N104 C110 C109 104.7(4)
N104 C110 H11D 110.8
C109 C110 H11D 110.8
N104 C110 H11E 110.8
C109 C110 H11E 110.8
H11D C110 H11E 108.9
N104 C111 C112 111.3(4)
N104 C111 H11F 109.4
C112 C111 H11F 109.4
N104 C111 H11G 109.4
C112 C111 H11G 109.4
H11F C111 H11G 108.0
N102 C112 C111 108.8(4)
N102 C112 H11H 109.9
C111 C112 H11H 109.9
N102 C112 H11I 109.9
C111 C112 H11I 109.9
H11H C112 H11I 108.3
N102 C113 C114 126.4(4)
N102 C113 H113 116.8
C114 C113 H113 116.8
C115 C114 C119 120.2(5)
C115 C114 C113 116.6(4)
C119 C114 C113 123.2(4)
C116 C115 C114 122.3(5)
C116 C115 H115 118.8
C114 C115 H115 118.8
C115 C116 C117 118.7(5)
C115 C116 H116 120.6
C117 C116 H116 120.6
C118 C117 C116 120.2(5)
C118 C117 H117 119.9
C116 C117 H117 119.9
C117 C118 C119 122.2(5)
C117 C118 H118 118.9
C119 C118 H118 118.9
O102 C119 C114 124.2(4)
O102 C119 C118 119.5(4)
C114 C119 C118 116.3(4)
N103 C120 N104 101.0(4)
N103 C120 C121 114.1(4)
N104 C120 C121 115.0(4)
N103 C120 H120 108.8
N104 C120 H120 108.8
C121 C120 H120 108.8
C122 C121 C126 119.4(4)
C122 C121 C120 119.3(4)
C126 C121 C120 121.1(4)
C123 C122 C121 120.8(4)
C123 C122 H122 119.6
C121 C122 H122 119.6
C122 C123 C124 119.0(5)
C122 C123 H123 120.5
C124 C123 H123 120.5
C125 C124 C123 121.4(5)
C125 C124 H124 119.3
C123 C124 H124 119.3
C124 C125 C126 120.1(5)
C124 C125 H125 119.9
C126 C125 H125 119.9
O103 C126 C125 120.9(4)
O103 C126 C121 119.9(4)
C125 C126 C121 119.1(4)
O201 C200 C201 121.1(4)
O201 C200 C205 121.3(4)
C201 C200 C205 117.6(4)
C202 C201 C200 121.9(5)
C202 C201 H201 119.0
C200 C201 H201 119.0
C201 C202 C203 120.4(5)
C201 C202 H202 119.8
C203 C202 H202 119.8
C204 C203 C202 119.1(5)
C204 C203 H203 120.5
C202 C203 H203 120.5
C203 C204 C205 122.0(5)
C203 C204 H204 119.0
C205 C204 H204 119.0
C204 C205 C200 118.8(5)
C204 C205 C206 116.6(5)
C200 C205 C206 124.6(5)
N201 C206 C205 126.2(5)
N201 C206 H206 116.9
C205 C206 H206 116.9
N201 C207 C208 108.9(4)
N201 C207 H20A 109.9
C208 C207 H20A 109.9
N201 C207 H20B 109.9
C208 C207 H20B 109.9
H20A C207 H20B 108.3
N203 C208 C207 112.4(4)
N203 C208 H20C 109.1
C207 C208 H20C 109.1
N203 C208 H20D 109.1
C207 C208 H20D 109.1
H20C C208 H20D 107.9
N203 C209 C210 103.7(4)
N203 C209 H20E 111.0
C210 C209 H20E 111.0
N203 C209 H20F 111.0
C210 C209 H20F 111.0
H20E C209 H20F 109.0
N204 C210 C209 105.5(4)
N204 C210 H21D 110.6
C209 C210 H21D 110.6
N204 C210 H21E 110.6
C209 C210 H21E 110.6
H21D C210 H21E 108.8
N204 C211 C212 112.3(4)
N204 C211 H21F 109.1
C212 C211 H21F 109.1
N204 C211 H21G 109.1
C212 C211 H21G 109.1
H21F C211 H21G 107.9
N202 C212 C211 109.5(4)
N202 C212 H21H 109.8
C211 C212 H21H 109.8
N202 C212 H21I 109.8
C211 C212 H21I 109.8
H21H C212 H21I 108.2
N202 C213 C214 126.6(5)
N202 C213 H213 116.7
C214 C213 H213 116.7
C215 C214 C219 119.1(5)
C215 C214 C213 116.8(4)
C219 C214 C213 124.0(4)
C216 C215 C214 122.7(5)
C216 C215 H215 118.7
C214 C215 H215 118.7
C215 C216 C217 118.7(5)
C215 C216 H216 120.7
C217 C216 H216 120.7
C216 C217 C218 120.6(5)
C216 C217 H217 119.7
C218 C217 H217 119.7
C217 C218 C219 122.4(5)
C217 C218 H218 118.8
C219 C218 H218 118.8
O202 C219 C218 120.0(4)
O202 C219 C214 123.4(4)
C218 C219 C214 116.5(4)
N203 C220 N204 101.6(4)
N203 C220 C221 116.1(4)
N204 C220 C221 114.5(4)
N203 C220 H220 108.0
N204 C220 H220 108.0
C221 C220 H220 108.0
C222 C221 C226 120.2(4)
C222 C221 C220 120.4(5)
C226 C221 C220 119.4(4)
C221 C222 C223 121.5(5)
C221 C222 H222 119.2
C223 C222 H222 119.2
C222 C223 C224 118.0(5)
C222 C223 H223 121.0
C224 C223 H223 121.0
C225 C224 C223 122.1(5)
C225 C224 H224 118.9
C223 C224 H224 118.9
C224 C225 C226 120.7(5)
C224 C225 H225 119.7
C226 C225 H225 119.7
O203 C226 C225 121.8(5)
O203 C226 C221 120.8(4)
C225 C226 C221 117.4(4)
N1S C10S C11S 177.3(7)
C10S C11S H11J 109.5
C10S C11S H11K 109.5
H11J C11S H11K 109.5
C10S C11S H11L 109.5
H11J C11S H11L 109.5
H11K C11S H11L 109.5
N2S C20S C21S 179.3(10)
C20S C21S H21J 109.5
C20S C21S H21K 109.5
H21J C21S H21K 109.5
C20S C21S H21L 109.5
H21J C21S H21L 109.5
H21K C21S H21L 109.5
C1S O1S H1S 109.5
O1S C1S H1S1 109.5
O1S C1S H1S2 109.5
H1S1 C1S H1S2 109.5
O1S C1S H1S3 109.5
H1S1 C1S H1S3 109.5
H1S2 C1S H1S3 109.5
C2S O2S H2S 109.5
O2S C2S H2S1 109.5
O2S C2S H2S2 109.5
H2S1 C2S H2S2 109.5
O2S C2S H2S3 109.5
H2S1 C2S H2S3 109.5
H2S2 C2S H2S3 109.5
H1W1 O1W H1W2 118(7)

loop_
_geom_bond_atom_site_label_1
_geom_bond_atom_site_label_2
_geom_bond_distance
Ni11 N101 1.999(4)
Ni11 O101 2.009(3)
Ni11 O1H 2.067(3)
Ni11 O103 2.074(3)
Ni11 O11 2.089(3)
Ni11 N103 2.118(4)
Ni11 Ni13 2.9499(10)
Ni12 N102 2.011(4)
Ni12 O102 2.023(3)
Ni12 O103 2.055(3)
Ni12 O1H 2.069(3)
Ni12 N104 2.234(4)
Ni12 N1 2.292(4)
Ni13 O31 2.012(3)
Ni13 O101 2.034(3)
Ni13 O13 2.058(3)
Ni13 O4W 2.079(3)
Ni13 O1H 2.082(3)
Ni13 O3W 2.129(3)
Ni21 N201 1.998(4)
Ni21 O201 1.999(3)
Ni21 O2H 2.052(4)
Ni21 O203 2.093(3)
Ni21 O21 2.102(3)
Ni21 N203 2.112(4)
Ni21 Ni23 2.9667(10)
Ni22 N202 2.014(4)
Ni22 O202 2.020(3)
Ni22 O2H 2.066(3)
Ni22 O203 2.076(3)
Ni22 N204 2.256(4)
Ni22 N1 2.284(4)
Ni23 O33 2.022(3)
Ni23 O201 2.031(3)
Ni23 O23 2.046(3)
Ni23 O3W 2.070(3)
Ni23 O2H 2.081(3)
Ni23 O4W 2.116(3)
N101 C106 1.263(6)
N101 C107 1.480(6)
N102 C113 1.291(6)
N102 C112 1.468(6)
N103 C120 1.475(6)
N103 C108 1.484(6)
N103 C109 1.490(6)
N104 C111 1.483(6)
N104 C110 1.490(6)
N104 C120 1.495(6)
N201 C206 1.276(6)
N201 C207 1.467(6)
N202 C213 1.284(6)
N202 C212 1.459(6)
N203 C220 1.471(6)
N203 C209 1.491(6)
N203 C208 1.495(6)
N204 C211 1.483(6)
N204 C220 1.489(6)
N204 C210 1.488(6)
N1 N2 1.202(6)
N2 N3 1.163(6)
O101 C100 1.310(6)
O102 C119 1.309(5)
O103 C126 1.349(5)
O201 C200 1.318(6)
O202 C219 1.305(6)
O203 C226 1.335(6)
O1H H1H 0.98(5)
O2H H2H 0.81(6)
O3W H3W1 0.8003
O3W H3W2 0.8609
O4W H4W1 0.8153
O4W H4W2 0.8318
O11 C10 1.239(6)
O13 C10 1.270(6)
O23 C20 1.259(5)
O21 C20 1.257(5)
O31 C30 1.268(6)
O33 C30 1.268(5)
C10 C11 1.516(7)
C11 H11A 0.9800
C11 H11B 0.9800
C11 H11C 0.9800
C20 C21 1.502(6)
C21 H21A 0.9800
C21 H21B 0.9800
C21 H21C 0.9800
C30 C31 1.494(7)
C31 H31A 0.9800
C31 H31B 0.9800
C31 H31C 0.9800
C100 C101 1.413(7)
C100 C105 1.429(7)
C101 C102 1.370(7)
C101 H101 0.9500
C102 C103 1.396(7)
C102 H102 0.9500
C103 C104 1.371(7)
C103 H103 0.9500
C104 C105 1.401(7)
C104 H104 0.9500
C105 C106 1.464(7)
C106 H106 0.9500
C107 C108 1.519(7)
C107 H10A 0.9900
C107 H10B 0.9900
C108 H10C 0.9900
C108 H10D 0.9900
C109 C110 1.538(7)
C109 H10E 0.9900
C109 H10F 0.9900
C110 H11D 0.9900
C110 H11E 0.9900
C111 C112 1.510(7)
C111 H11F 0.9900
C111 H11G 0.9900
C112 H11H 0.9900
C112 H11I 0.9900
C113 C114 1.452(7)
C113 H113 0.9500
C114 C115 1.392(7)
C114 C119 1.418(7)
C115 C116 1.373(7)
C115 H115 0.9500
C116 C117 1.396(7)
C116 H116 0.9500
C117 C118 1.380(7)
C117 H117 0.9500
C118 C119 1.424(6)
C118 H118 0.9500
C120 C121 1.500(7)
C120 H120 1.0000
C121 C122 1.403(7)
C121 C126 1.406(6)
C122 C123 1.379(7)
C122 H122 0.9500
C123 C124 1.383(7)
C123 H123 0.9500
C124 C125 1.384(7)
C124 H124 0.9500
C125 C126 1.387(7)
C125 H125 0.9500
C200 C201 1.402(7)
C200 C205 1.428(7)
C201 C202 1.380(7)
C201 H201 0.9500
C202 C203 1.395(8)
C202 H202 0.9500
C203 C204 1.371(7)
C203 H203 0.9500
C204 C205 1.410(7)
C204 H204 0.9500
C205 C206 1.451(7)
C206 H206 0.9500
C207 C208 1.525(7)
C207 H20A 0.9900
C207 H20B 0.9900
C208 H20C 0.9900
C208 H20D 0.9900
C209 C210 1.539(7)
C209 H20E 0.9900
C209 H20F 0.9900
C210 H21D 0.9900
C210 H21E 0.9900
C211 C212 1.526(7)
C211 H21F 0.9900
C211 H21G 0.9900
C212 H21H 0.9900
C212 H21I 0.9900
C213 C214 1.444(6)
C213 H213 0.9500
C214 C215 1.402(7)
C215 C216 1.378(7)
C215 H215 0.9500
C216 C217 1.380(7)
C216 H216 0.9500
C217 C218 1.386(7)
C217 H217 0.9500
C218 H218 0.9500
C219 C218 1.412(7)
C219 C214 1.433(7)
C220 C221 1.490(7)
C220 H220 1.0000
C221 C222 1.385(7)
C221 C226 1.423(7)
C222 C223 1.387(7)
C222 H222 0.9500
C223 C224 1.388(7)
C223 H223 0.9500
C224 C225 1.371(7)
C224 H224 0.9500
C225 C226 1.407(7)
C225 H225 0.9500
N1S C10S 1.187(9)
C10S C11S 1.447(10)
C11S H11J 0.9800
C11S H11K 0.9800
C11S H11L 0.9800
N2S C20S 1.060(9)
C20S C21S 1.455(11)
C21S H21J 0.9800
C21S H21K 0.9800
C21S H21L 0.9800
O1S C1S 1.423(6)
O1S H1S 0.8400
C1S H1S1 0.9800
C1S H1S2 0.9800
C1S H1S3 0.9800
O2S C2S 1.414(9)
O2S H2S 0.8400
C2S H2S1 0.9800
C2S H2S2 0.9800
C2S H2S3 0.9800
O1W H1W1 0.71(7)
O1W H1W2 1.04(5)

loop_
_geom_hbond_atom_site_label_D
_geom_hbond_atom_site_label_H
_geom_hbond_atom_site_label_A
_geom_hbond_distance_DH
_geom_hbond_distance_HA
_geom_hbond_distance_DA
_geom_hbond_angle_DHA
_geom_hbond_site_symmetry_A
O3W H3W1 O1S 0.80 2.12 2.840(5) 150 2_454
O3W H3W2 O202 0.86 1.65 2.504(4) 169 .
O4W H4W1 O1W 0.82 1.91 2.697(5) 161 1_565
O4W H4W2 O102 0.83 1.72 2.511(4) 157 .
O1H H1H O202 0.98(5) 2.54(5) 3.242(5) 129(4) .
O2H H2H O102 0.81(6) 2.75(6) 3.345(5) 132(5) .
O1S H1S O13 0.84 1.87 2.669(5) 159 2_444
O2S H2S N1S 0.84 2.20 2.971(10) 153 .
O1W H1W1 O23 0.71(7) 2.16(7) 2.746(6) 141(8) 1_545
O1W H1W2 N2S 1.04(5) 1.82(5) 2.849(8) 167(4) 2_444

loop_
_geom_torsion_atom_site_label_1
_geom_torsion_atom_site_label_2
_geom_torsion_atom_site_label_3
_geom_torsion_atom_site_label_4
_geom_torsion
N101 Ni11 Ni13 O31 5.5(2)
O101 Ni11 Ni13 O31 28.94(19)
O1H Ni11 Ni13 O31 176.4(2)
O103 Ni11 Ni13 O31 110.37(16)
O11 Ni11 Ni13 O31 -75.85(17)
N103 Ni11 Ni13 O31 -146.8(2)
N101 Ni11 Ni13 O101 -23.4(2)
O1H Ni11 Ni13 O101 147.50(19)
O103 Ni11 Ni13 O101 81.43(16)
O11 Ni11 Ni13 O101 -104.79(16)
N103 Ni11 Ni13 O101 -175.8(2)
N101 Ni11 Ni13 O13 81.30(18)
O101 Ni11 Ni13 O13 104.69(17)
O1H Ni11 Ni13 O13 -107.81(17)
O103 Ni11 Ni13 O13 -173.88(13)
O11 Ni11 Ni13 O13 -0.09(13)
N103 Ni11 Ni13 O13 -71.1(2)
N101 Ni11 Ni13 O4W -103.46(18)
O101 Ni11 Ni13 O4W -80.07(17)
O1H Ni11 Ni13 O4W 67.43(17)
O103 Ni11 Ni13 O4W 1.36(13)
O11 Ni11 Ni13 O4W 175.14(13)
N103 Ni11 Ni13 O4W 104.2(2)
N101 Ni11 Ni13 O1H -170.9(2)
O101 Ni11 Ni13 O1H -147.50(19)
O103 Ni11 Ni13 O1H -66.07(16)
O11 Ni11 Ni13 O1H 107.71(16)
N103 Ni11 Ni13 O1H 36.7(2)
N101 Ni11 Ni13 O3W 160.02(19)
O101 Ni11 Ni13 O3W -176.59(19)
O1H Ni11 Ni13 O3W -29.09(18)
O103 Ni11 Ni13 O3W -95.16(15)
O11 Ni11 Ni13 O3W 78.62(15)
N103 Ni11 Ni13 O3W 7.7(2)
N201 Ni21 Ni23 O33 16.0(2)
O201 Ni21 Ni23 O33 32.0(2)
O2H Ni21 Ni23 O33 -177.4(2)
O203 Ni21 Ni23 O33 116.85(16)
O21 Ni21 Ni23 O33 -69.17(17)
N203 Ni21 Ni23 O33 -140.2(2)
N201 Ni21 Ni23 O201 -16.0(2)
O2H Ni21 Ni23 O201 150.6(2)
O203 Ni21 Ni23 O201 84.86(17)
O21 Ni21 Ni23 O201 -101.16(17)
N203 Ni21 Ni23 O201 -172.2(2)
N201 Ni21 Ni23 O23 88.12(18)
O201 Ni21 Ni23 O23 104.12(17)
O2H Ni21 Ni23 O23 -105.31(17)
O203 Ni21 Ni23 O23 -171.02(13)
O21 Ni21 Ni23 O23 2.96(13)
N203 Ni21 Ni23 O23 -68.1(2)
N201 Ni21 Ni23 O3W -97.32(18)
O201 Ni21 Ni23 O3W -81.32(17)
O2H Ni21 Ni23 O3W 69.24(17)
O203 Ni21 Ni23 O3W 3.54(13)
O21 Ni21 Ni23 O3W 177.52(13)
N203 Ni21 Ni23 O3W 106.5(2)
N201 Ni21 Ni23 O2H -166.6(2)
O201 Ni21 Ni23 O2H -150.6(2)
O203 Ni21 Ni23 O2H -65.71(17)
O21 Ni21 Ni23 O2H 108.27(17)
N203 Ni21 Ni23 O2H 37.2(2)
N201 Ni21 Ni23 O4W 166.77(19)
O201 Ni21 Ni23 O4W -177.23(18)
O2H Ni21 Ni23 O4W -26.66(19)
O203 Ni21 Ni23 O4W -92.37(14)
O21 Ni21 Ni23 O4W 81.61(15)
N203 Ni21 Ni23 O4W 10.6(2)
O101 Ni11 N101 C106 12.2(4)
O103 Ni11 N101 C106 -78.3(4)
O11 Ni11 N101 C106 104.6(4)
N103 Ni11 N101 C106 -169.1(4)
Ni13 Ni11 N101 C106 28.1(5)
O101 Ni11 N101 C107 -173.6(3)
O11 Ni11 N101 C107 -81.2(3)
N103 Ni11 N101 C107 5.1(3)
Ni13 Ni11 N101 C107 -157.7(2)
O102 Ni12 N102 C113 20.6(4)
O103 Ni12 N102 C113 111.4(4)
N104 Ni12 N102 C113 -162.5(4)
N1 Ni12 N102 C113 -64.3(4)
O102 Ni12 N102 C112 -169.9(3)
O103 Ni12 N102 C112 -79.1(4)
N104 Ni12 N102 C112 6.9(3)
N1 Ni12 N102 C112 105.1(4)
N101 Ni11 N103 C120 97.7(3)
O1H Ni11 N103 C120 -77.0(3)
O103 Ni11 N103 C120 2.8(3)
O11 Ni11 N103 C120 -171.2(3)
Ni13 Ni11 N103 C120 -102.5(3)
N101 Ni11 N103 C108 -26.1(3)
O1H Ni11 N103 C108 159.2(3)
O103 Ni11 N103 C108 -121.0(3)
O11 Ni11 N103 C108 65.0(3)
Ni13 Ni11 N103 C108 133.7(3)
N101 Ni11 N103 C109 -145.3(3)
O1H Ni11 N103 C109 39.9(3)
O103 Ni11 N103 C109 119.7(3)
O11 Ni11 N103 C109 -54.3(3)
Ni13 Ni11 N103 C109 14.4(4)
N102 Ni12 N104 C111 18.0(3)
O102 Ni12 N104 C111 35.9(9)
O103 Ni12 N104 C111 119.1(3)
O1H Ni12 N104 C111 -161.1(3)
N1 Ni12 N104 C111 -67.8(3)
N102 Ni12 N104 C110 139.1(3)
O102 Ni12 N104 C110 157.1(7)
O103 Ni12 N104 C110 -119.8(3)
O1H Ni12 N104 C110 -40.0(3)
N1 Ni12 N104 C110 53.3(3)
N102 Ni12 N104 C120 -103.9(3)
O102 Ni12 N104 C120 -85.9(8)
O103 Ni12 N104 C120 -2.8(3)
O1H Ni12 N104 C120 77.0(3)
N1 Ni12 N104 C120 170.3(3)
O201 Ni21 N201 C206 26.9(4)
O203 Ni21 N201 C206 -66.4(4)
O21 Ni21 N201 C206 117.1(4)
N203 Ni21 N201 C206 -156.7(4)
Ni23 Ni21 N201 C206 37.7(5)
O201 Ni21 N201 C207 -169.9(3)
O2H Ni21 N201 C207 136.1(8)
O203 Ni21 N201 C207 96.8(3)
O21 Ni21 N201 C207 -79.7(3)
N203 Ni21 N201 C207 6.5(3)
Ni23 Ni21 N201 C207 -159.1(3)
O202 Ni22 N202 C213 19.1(4)
O203 Ni22 N202 C213 110.2(4)
N204 Ni22 N202 C213 -164.8(4)
N1 Ni22 N202 C213 -66.4(4)
O202 Ni22 N202 C212 -173.0(4)
O203 Ni22 N202 C212 -81.9(4)
N204 Ni22 N202 C212 3.1(4)
N1 Ni22 N202 C212 101.5(4)
N201 Ni21 N203 C220 97.4(3)
O2H Ni21 N203 C220 -74.4(3)
O203 Ni21 N203 C220 5.6(3)
O21 Ni21 N203 C220 -169.2(3)
Ni23 Ni21 N203 C220 -100.2(3)
N201 Ni21 N203 C209 -146.2(3)
O2H Ni21 N203 C209 41.9(3)
O203 Ni21 N203 C209 122.0(3)
O21 Ni21 N203 C209 -52.8(3)
Ni23 Ni21 N203 C209 16.2(4)
N201 Ni21 N203 C208 -27.1(3)
O2H Ni21 N203 C208 161.1(3)
O203 Ni21 N203 C208 -118.9(3)
O21 Ni21 N203 C208 66.4(3)
Ni23 Ni21 N203 C208 135.3(2)
N202 Ni22 N204 C211 19.9(3)
O2H Ni22 N204 C211 -160.1(3)
O203 Ni22 N204 C211 120.1(3)
N1 Ni22 N204 C211 -65.5(3)
N202 Ni22 N204 C220 -102.4(3)
O2H Ni22 N204 C220 77.6(3)
O203 Ni22 N204 C220 -2.2(3)
N1 Ni22 N204 C220 172.2(3)
N202 Ni22 N204 C210 141.1(3)
O2H Ni22 N204 C210 -38.8(3)
O203 Ni22 N204 C210 -118.7(3)
N1 Ni22 N204 C210 55.7(3)
N202 Ni22 N1 N2 -33.9(4)
O202 Ni22 N1 N2 -124.4(4)
O2H Ni22 N1 N2 142.9(4)
N204 Ni22 N1 N2 46.5(4)
N202 Ni22 N1 Ni12 145.4(3)
O202 Ni22 N1 Ni12 54.9(3)
O2H Ni22 N1 Ni12 -37.8(3)
N204 Ni22 N1 Ni12 -134.2(3)
N102 Ni12 N1 N2 -32.1(4)
O102 Ni12 N1 N2 -121.8(4)
O1H Ni12 N1 N2 145.2(4)
N104 Ni12 N1 N2 48.1(4)
N102 Ni12 N1 Ni22 148.6(3)
O102 Ni12 N1 Ni22 58.9(3)
O1H Ni12 N1 Ni22 -34.1(3)
N104 Ni12 N1 Ni22 -131.2(3)
N101 Ni11 O101 C100 -18.9(4)
O1H Ni11 O101 C100 155.8(4)
O103 Ni11 O101 C100 76.1(4)
O11 Ni11 O101 C100 -109.7(4)
Ni13 Ni11 O101 C100 178.2(4)
N101 Ni11 O101 Ni13 162.87(15)
O1H Ni11 O101 Ni13 -22.41(13)
O103 Ni11 O101 Ni13 -102.10(13)
O11 Ni11 O101 Ni13 72.14(13)
O31 Ni13 O101 C100 22.6(5)
O13 Ni13 O101 C100 109.5(5)
O4W Ni13 O101 C100 -67.1(5)
O1H Ni13 O101 C100 -155.5(5)
Ni11 Ni13 O101 C100 -177.8(5)
O31 Ni13 O101 Ni11 -159.61(13)
O13 Ni13 O101 Ni11 -72.74(14)
O4W Ni13 O101 Ni11 110.70(13)
O1H Ni13 O101 Ni11 22.28(13)
N102 Ni12 O102 C119 -22.8(4)
O103 Ni12 O102 C119 -123.4(3)
O1H Ni12 O102 C119 156.4(3)
N1 Ni12 O102 C119 64.4(4)
N102 Ni12 O103 C126 34.6(3)
O102 Ni12 O103 C126 124.2(3)
O1H Ni12 O103 C126 -142.7(3)
N104 Ni12 O103 C126 -45.5(3)
N102 Ni12 O103 Ni11 153.83(14)
O102 Ni12 O103 Ni11 -116.56(12)
O1H Ni12 O103 Ni11 -23.48(12)
N104 Ni12 O103 Ni11 73.73(14)
N101 Ni11 O103 C126 -34.9(3)
O101 Ni11 O103 C126 -126.0(3)
O1H Ni11 O103 C126 150.2(3)
N103 Ni11 O103 C126 49.2(3)
Ni13 Ni11 O103 C126 -168.9(3)
N101 Ni11 O103 Ni12 -161.54(14)
O101 Ni11 O103 Ni12 107.37(13)
O1H Ni11 O103 Ni12 23.54(12)
N103 Ni11 O103 Ni12 -77.42(14)
Ni13 Ni11 O103 Ni12 64.50(10)
N201 Ni21 O201 C200 -32.0(4)
O2H Ni21 O201 C200 139.6(4)
O203 Ni21 O201 C200 59.8(4)
O21 Ni21 O201 C200 -125.0(4)
Ni23 Ni21 O201 C200 159.9(4)
N201 Ni21 O201 Ni23 168.15(15)
O2H Ni21 O201 Ni23 -20.27(13)
O203 Ni21 O201 Ni23 -100.01(14)
O21 Ni21 O201 Ni23 75.11(14)
O33 Ni23 O201 C200 45.6(4)
O23 Ni23 O201 C200 131.1(4)
O3W Ni23 O201 C200 -47.3(4)
O2H Ni23 O201 C200 -136.3(4)
Ni21 Ni23 O201 C200 -156.4(5)
O33 Ni23 O201 Ni21 -158.03(13)
O23 Ni23 O201 Ni21 -72.51(14)
O3W Ni23 O201 Ni21 109.09(13)
O2H Ni23 O201 Ni21 20.04(13)
N202 Ni22 O202 C219 -16.3(4)
O2H Ni22 O202 C219 163.9(4)
O203 Ni22 O202 C219 -115.8(4)
N1 Ni22 O202 C219 70.4(4)
N202 Ni22 O203 C226 30.4(3)
O202 Ni22 O203 C226 120.9(3)
O2H Ni22 O203 C226 -146.3(3)
N204 Ni22 O203 C226 -49.8(3)
N202 Ni22 O203 Ni21 153.98(14)
O202 Ni22 O203 Ni21 -115.61(13)
O2H Ni22 O203 Ni21 -22.75(13)
N204 Ni22 O203 Ni21 73.79(14)
N201 Ni21 O203 C226 -40.5(3)
O201 Ni21 O203 C226 -130.6(3)
O2H Ni21 O203 C226 146.1(3)
N203 Ni21 O203 C226 43.4(3)
Ni23 Ni21 O203 C226 -173.5(3)
N201 Ni21 O203 Ni22 -163.71(15)
O201 Ni21 O203 Ni22 106.25(13)
O2H Ni21 O203 Ni22 22.92(13)
N203 Ni21 O203 Ni22 -79.77(14)
Ni23 Ni21 O203 Ni22 63.35(11)
O101 Ni11 O1H Ni12 -114.85(15)
O103 Ni11 O1H Ni12 -23.36(12)
O11 Ni11 O1H Ni12 153.24(13)
N103 Ni11 O1H Ni12 66.00(16)
Ni13 Ni11 O1H Ni12 -136.67(19)
O101 Ni11 O1H Ni13 21.82(13)
O103 Ni11 O1H Ni13 113.31(14)
O11 Ni11 O1H Ni13 -70.09(14)
N103 Ni11 O1H Ni13 -157.33(14)
O102 Ni12 O1H Ni11 113.92(14)
O103 Ni12 O1H Ni11 23.57(12)
N104 Ni12 O1H Ni11 -63.06(15)
N1 Ni12 O1H Ni11 -161.02(14)
O102 Ni12 O1H Ni13 17.7(2)
O103 Ni12 O1H Ni13 -72.6(2)
N104 Ni12 O1H Ni13 -159.3(2)
N1 Ni12 O1H Ni13 102.8(2)
O101 Ni13 O1H Ni11 -21.58(13)
O13 Ni13 O1H Ni11 70.55(14)
O4W Ni13 O1H Ni11 -119.73(13)
O3W Ni13 O1H Ni11 159.00(13)
O101 Ni13 O1H Ni12 76.4(2)
O13 Ni13 O1H Ni12 168.5(2)
O4W Ni13 O1H Ni12 -21.8(2)
O3W Ni13 O1H Ni12 -103.1(2)
Ni11 Ni13 O1H Ni12 97.9(3)
O201 Ni21 O2H Ni22 -117.44(15)
O203 Ni21 O2H Ni22 -23.10(13)
O21 Ni21 O2H Ni22 152.89(14)
N203 Ni21 O2H Ni22 65.29(16)
Ni23 Ni21 O2H Ni22 -137.1(2)
N201 Ni21 O2H Ni23 74.2(9)
O201 Ni21 O2H Ni23 19.70(13)
O203 Ni21 O2H Ni23 114.05(15)
O21 Ni21 O2H Ni23 -69.97(14)
N203 Ni21 O2H Ni23 -157.56(14)
O202 Ni22 O2H Ni21 113.85(15)
O203 Ni22 O2H Ni21 23.29(13)
N204 Ni22 O2H Ni21 -62.22(16)
N1 Ni22 O2H Ni21 -160.38(15)
O202 Ni22 O2H Ni23 15.1(3)
O203 Ni22 O2H Ni23 -75.5(3)
N204 Ni22 O2H Ni23 -161.0(3)
N1 Ni22 O2H Ni23 100.8(3)
O201 Ni23 O2H Ni21 -19.44(13)
O23 Ni23 O2H Ni21 71.68(14)
O3W Ni23 O2H Ni21 -117.80(14)
O4W Ni23 O2H Ni21 160.38(13)
O201 Ni23 O2H Ni22 81.0(3)
O23 Ni23 O2H Ni22 172.1(3)
O3W Ni23 O2H Ni22 -17.4(3)
O4W Ni23 O2H Ni22 -99.2(3)
Ni21 Ni23 O2H Ni22 100.4(3)
O33 Ni23 O3W Ni13 70.52(13)
O201 Ni23 O3W Ni13 168.34(12)
O2H Ni23 O3W Ni13 -109.24(14)
O4W Ni23 O3W Ni13 -18.27(12)
Ni21 Ni23 O3W Ni13 -149.52(7)
O31 Ni13 O3W Ni23 -70.32(14)
O13 Ni13 O3W Ni23 -156.96(13)
O4W Ni13 O3W Ni23 18.63(12)
O1H Ni13 O3W Ni23 107.77(13)
Ni11 Ni13 O3W Ni23 127.69(9)
O31 Ni13 O4W Ni23 72.28(13)
O101 Ni13 O4W Ni23 167.02(12)
O13 Ni13 O4W Ni23 4.9(7)
O1H Ni13 O4W Ni23 -110.15(13)
O3W Ni13 O4W Ni23 -18.22(12)
Ni11 Ni13 O4W Ni23 -150.46(7)
O33 Ni23 O4W Ni13 -73.17(13)
O23 Ni23 O4W Ni13 -158.56(13)
O3W Ni23 O4W Ni13 18.73(12)
O2H Ni23 O4W Ni13 108.74(14)
Ni21 Ni23 O4W Ni13 126.82(8)
N101 Ni11 O11 C10 -129.3(4)
O101 Ni11 O11 C10 -38.2(4)
O1H Ni11 O11 C10 45.9(4)
N103 Ni11 O11 C10 146.7(4)
Ni13 Ni11 O11 C10 3.5(4)
O31 Ni13 O13 C10 132.7(4)
O101 Ni13 O13 C10 38.0(4)
O4W Ni13 O13 C10 -159.7(6)
O1H Ni13 O13 C10 -45.2(4)
O3W Ni13 O13 C10 -136.9(4)
Ni11 Ni13 O13 C10 -3.2(4)
O33 Ni23 O23 C20 133.8(4)
O201 Ni23 O23 C20 36.4(4)
O2H Ni23 O23 C20 -46.1(4)
O4W Ni23 O23 C20 -137.0(4)
Ni21 Ni23 O23 C20 -4.2(4)
N201 Ni21 O21 C20 -135.5(4)
O201 Ni21 O21 C20 -45.6(4)
O2H Ni21 O21 C20 38.4(4)
N203 Ni21 O21 C20 140.7(4)
Ni23 Ni21 O21 C20 -3.6(4)
O101 Ni13 O31 C30 -129.8(4)
O13 Ni13 O31 C30 137.7(4)
O4W Ni13 O31 C30 -31.9(4)
O3W Ni13 O31 C30 49.4(4)
Ni11 Ni13 O31 C30 -149.1(3)
O201 Ni23 O33 C30 -147.9(4)
O23 Ni23 O33 C30 121.2(4)
O3W Ni23 O33 C30 -49.3(4)
O4W Ni23 O33 C30 32.5(4)
Ni21 Ni23 O33 C30 -168.9(3)
Ni11 O11 C10 O13 -7.3(7)
Ni11 O11 C10 C11 175.6(3)
Ni13 O13 C10 O11 7.1(7)
Ni13 O13 C10 C11 -175.8(3)
Ni21 O21 C20 O23 1.9(7)
Ni21 O21 C20 C21 -175.9(3)
Ni23 O23 C20 O21 3.1(7)
Ni23 O23 C20 C21 -179.2(3)
Ni13 O31 C30 O33 -19.6(7)
Ni13 O31 C30 C31 158.8(3)
Ni23 O33 C30 O31 18.5(7)
Ni23 O33 C30 C31 -159.9(3)
Ni11 O101 C100 C101 -163.0(3)
Ni13 O101 C100 C101 14.2(7)
Ni11 O101 C100 C105 16.5(6)
Ni13 O101 C100 C105 -166.3(3)
O101 C100 C101 C102 -177.8(5)
C105 C100 C101 C102 2.6(7)
C100 C101 C102 C103 -0.5(8)
C101 C102 C103 C104 -0.4(8)
C102 C103 C104 C105 -1.0(8)
C103 C104 C105 C100 3.2(8)
C103 C104 C105 C106 -178.4(5)
O101 C100 C105 C104 176.6(4)
C101 C100 C105 C104 -3.9(7)
O101 C100 C105 C106 -1.6(7)
C101 C100 C105 C106 177.9(4)
C107 N101 C106 C105 -177.4(4)
Ni11 N101 C106 C105 -3.5(7)
C104 C105 C106 N101 176.4(5)
C100 C105 C106 N101 -5.4(8)
C106 N101 C107 C108 -168.2(4)
Ni11 N101 C107 C108 17.2(5)
C120 N103 C108 C107 -80.3(5)
C109 N103 C108 C107 164.7(4)
Ni11 N103 C108 C107 43.7(5)
N101 C107 C108 N103 -41.9(5)
C120 N103 C109 C110 29.9(5)
C108 N103 C109 C110 151.5(4)
Ni11 N103 C109 C110 -93.5(4)
C111 N104 C110 C109 -146.0(4)
C120 N104 C110 C109 -27.5(5)
Ni12 N104 C110 C109 96.2(4)
N103 C109 C110 N104 -1.2(5)
C110 N104 C111 C112 -161.9(4)
C120 N104 C111 C112 84.6(5)
Ni12 N104 C111 C112 -39.5(4)
C113 N102 C112 C111 139.9(4)
Ni12 N102 C112 C111 -30.4(5)
N104 C111 C112 N102 46.9(5)
C112 N102 C113 C114 178.7(5)
Ni12 N102 C113 C114 -12.0(7)
N102 C113 C114 C115 177.5(5)
N102 C113 C114 C119 -4.2(8)
C119 C114 C115 C116 -1.7(7)
C113 C114 C115 C116 176.7(5)
C114 C115 C116 C117 0.6(8)
C115 C116 C117 C118 0.2(7)
C116 C117 C118 C119 0.2(7)
Ni12 O102 C119 C114 15.6(6)
Ni12 O102 C119 C118 -165.9(3)
C115 C114 C119 O102 -179.5(4)
C113 C114 C119 O102 2.3(7)
C115 C114 C119 C118 2.0(7)
C113 C114 C119 C118 -176.3(4)
C117 C118 C119 O102 -179.9(4)
C117 C118 C119 C114 -1.2(7)
C108 N103 C120 N104 -166.7(4)
C109 N103 C120 N104 -47.3(4)
Ni11 N103 C120 N104 75.3(4)
C108 N103 C120 C121 69.3(5)
C109 N103 C120 C121 -171.3(4)
Ni11 N103 C120 C121 -48.7(5)
C111 N104 C120 N103 165.1(4)
C110 N104 C120 N103 46.5(4)
Ni12 N104 C120 N103 -76.2(4)
C111 N104 C120 C121 -71.5(5)
C110 N104 C120 C121 169.9(4)
Ni12 N104 C120 C121 47.2(5)
N103 C120 C121 C122 -119.4(5)
N104 C120 C121 C122 124.6(5)
N103 C120 C121 C126 55.8(6)
N104 C120 C121 C126 -60.3(6)
C126 C121 C122 C123 -3.9(7)
C120 C121 C122 C123 171.4(4)
C121 C122 C123 C124 0.0(7)
C122 C123 C124 C125 2.4(8)
C123 C124 C125 C126 -0.9(8)
Ni12 O103 C126 C125 -132.9(4)
Ni11 O103 C126 C125 116.3(4)
Ni12 O103 C126 C121 50.1(5)
Ni11 O103 C126 C121 -60.7(5)
C124 C125 C126 O103 180.0(4)
C124 C125 C126 C121 -3.0(7)
C122 C121 C126 O103 -177.6(4)
C120 C121 C126 O103 7.2(6)
C122 C121 C126 C125 5.3(7)
C120 C121 C126 C125 -169.8(4)
Ni21 O201 C200 C201 -158.9(4)
Ni23 O201 C200 C201 -8.2(7)
Ni21 O201 C200 C205 22.7(6)
Ni23 O201 C200 C205 173.3(3)
O201 C200 C201 C202 176.5(5)
C205 C200 C201 C202 -5.0(7)
C200 C201 C202 C203 2.2(8)
C201 C202 C203 C204 1.2(9)
C202 C203 C204 C205 -1.6(9)
C203 C204 C205 C200 -1.3(8)
C203 C204 C205 C206 179.4(5)
O201 C200 C205 C204 -177.0(4)
C201 C200 C205 C204 4.5(7)
O201 C200 C205 C206 2.2(8)
C201 C200 C205 C206 -176.3(5)
C207 N201 C206 C205 -176.3(5)
Ni21 N201 C206 C205 -13.9(7)
C204 C205 C206 N201 172.5(5)
C200 C205 C206 N201 -6.8(8)
C206 N201 C207 C208 180.0(5)
Ni21 N201 C207 C208 16.1(5)
C220 N203 C208 C207 -80.3(5)
C209 N203 C208 C207 165.1(4)
Ni21 N203 C208 C207 44.1(4)
N201 C207 C208 N203 -41.4(6)
C220 N203 C209 C210 33.2(4)
C208 N203 C209 C210 155.2(4)
Ni21 N203 C209 C210 -89.9(4)
C211 N204 C210 C209 -143.5(4)
C220 N204 C210 C209 -23.5(4)
Ni22 N204 C210 C209 99.8(4)
N203 C209 C210 N204 -5.8(5)
C220 N204 C211 C212 84.7(5)
C210 N204 C211 C212 -160.7(4)
Ni22 N204 C211 C212 -39.3(4)
C213 N202 C212 C211 143.5(4)
Ni22 N202 C212 C211 -25.4(5)
N204 C211 C212 N202 44.2(6)
C212 N202 C213 C214 176.8(5)
Ni22 N202 C213 C214 -15.3(7)
O202 C219 C214 C215 -179.5(4)
C218 C219 C214 C215 -0.7(7)
O202 C219 C214 C213 3.1(8)
C218 C219 C214 C213 -178.1(5)
N202 C213 C214 C215 -176.7(5)
N202 C213 C214 C219 0.7(8)
C219 C214 C215 C216 -0.1(7)
C213 C214 C215 C216 177.5(5)
C214 C215 C216 C217 -0.4(8)
C215 C216 C217 C218 1.6(8)
C216 C217 C218 C219 -2.5(8)
O202 C219 C218 C217 -179.1(5)
C214 C219 C218 C217 2.0(7)
Ni22 O202 C219 C218 -170.2(3)
Ni22 O202 C219 C214 8.6(7)
C209 N203 C220 N204 -48.7(4)
C208 N203 C220 N204 -168.0(4)
Ni21 N203 C220 N204 73.8(4)
C209 N203 C220 C221 -173.7(4)
C208 N203 C220 C221 67.0(5)
Ni21 N203 C220 C221 -51.2(5)
C211 N204 C220 N203 164.9(4)
C210 N204 C220 N203 44.7(4)
Ni22 N204 C220 N203 -77.0(4)
C211 N204 C220 C221 -69.1(5)
C210 N204 C220 C221 170.7(4)
Ni22 N204 C220 C221 49.0(5)
N203 C220 C221 C222 -122.2(5)
N204 C220 C221 C222 119.7(5)
N203 C220 C221 C226 59.5(6)
N204 C220 C221 C226 -58.6(6)
C226 C221 C222 C223 0.4(8)
C220 C221 C222 C223 -177.9(5)
C221 C222 C223 C224 0.3(8)
C222 C223 C224 C225 -1.4(9)
C223 C224 C225 C226 1.9(9)
Ni22 O203 C226 C225 -119.7(5)
Ni21 O203 C226 C225 129.5(4)
Ni22 O203 C226 C221 59.9(5)
Ni21 O203 C226 C221 -50.9(5)
C224 C225 C226 O203 178.5(5)
C224 C225 C226 C221 -1.1(8)
C222 C221 C226 O203 -179.6(5)
C220 C221 C226 O203 -1.3(7)
C222 C221 C226 C225 0.0(7)
C220 C221 C226 C225 178.3(5)
